data_4132175
loop_
_publ_author_name
'Cabrera, Pablo J.'
'Lee, Melissa'
'Sanford, Melanie S.'

_publ_section_title
;
 Second-Generation Palladium Catalyst System for Transannular C-H
 Functionalization of Azabicycloalkanes.
;
_journal_issue 16
_journal_name_full 'Journal of the American Chemical Society'
_journal_page_first 5599
_journal_page_last 5606
_journal_paper_doi 10.1021/jacs.8b02142
_journal_volume 140
_journal_year 2018
_chemical_formula_moiety 'C31 H33 F7 N2 O4'
_chemical_formula_sum 'C31 H33 F7 N2 O4'
_chemical_formula_weight 630.59
_space_group_crystal_system triclinic
_space_group_IT_number 2
_space_group_name_Hall '-P 1'
_space_group_name_H-M_alt 'P -1'
_atom_sites_solution_hydrogens mixed
_audit_creation_method SHELXL-2016/6
_cell_angle_alpha 101.0864(17)
_cell_angle_beta 91.8988(18)
_cell_angle_gamma 98.7550(17)
_cell_formula_units_Z 2
_cell_length_a 8.7749(2)
_cell_length_b 11.2077(2)
_cell_length_c 15.1378(3)
_cell_measurement_reflns_used 13514
_cell_measurement_temperature 85(2)
_cell_measurement_theta_max 68.8880
_cell_measurement_theta_min 2.9640
_cell_volume 1440.95(5)
_computing_cell_refinement 'CrysAlisPro 1.171.38.41 (Rigaku OD, 2015)'
_computing_data_collection 'CrysAlisPro 1.171.38.41 (Rigaku OD, 2015)'
_computing_data_reduction 'CrysAlisPro 1.171.38.41 (Rigaku OD, 2015)'
_computing_molecular_graphics 'Bruker SHELXTL'
_computing_publication_material 'Bruker SHELXTL'
_computing_structure_refinement 'SHELXL-2016/6 (Sheldrick, 2016)'
_computing_structure_solution 'SHELXT (Sheldrick, 2014)'
_diffrn_ambient_temperature 85(2)
_diffrn_measured_fraction_theta_full 0.977
_diffrn_measured_fraction_theta_max 0.969
_diffrn_measurement_device_type 'Rigaku Saturn 944+ CCD'
_diffrn_measurement_method '\w scans'
_diffrn_radiation_type CuK\a
_diffrn_radiation_wavelength 1.54184
_diffrn_reflns_av_R_equivalents 0.0315
_diffrn_reflns_av_unetI/netI 0.0232
_diffrn_reflns_Laue_measured_fraction_full 0.977
_diffrn_reflns_Laue_measured_fraction_max 0.969
_diffrn_reflns_limit_h_max 10
_diffrn_reflns_limit_h_min -10
_diffrn_reflns_limit_k_max 13
_diffrn_reflns_limit_k_min -13
_diffrn_reflns_limit_l_max 18
_diffrn_reflns_limit_l_min -18
_diffrn_reflns_number 22127
_diffrn_reflns_point_group_measured_fraction_full 0.977
_diffrn_reflns_point_group_measured_fraction_max 0.969
_diffrn_reflns_theta_full 67.684
_diffrn_reflns_theta_max 69.250
_diffrn_reflns_theta_min 2.981
_diffrn_source 'micro-focus rotating anode'
_exptl_absorpt_coefficient_mu 1.090
_exptl_absorpt_correction_T_max 1.00000
_exptl_absorpt_correction_T_min 0.91633
_exptl_absorpt_correction_type multi-scan
_exptl_absorpt_process_details
; 
CrysAlisPro 1.171.38.41 (Rigaku Oxford Diffraction, 2015) 
Empirical absorption correction using spherical harmonics, 
 implemented in SCALE3 ABSPACK scaling algorithm. 
;
_exptl_crystal_colour colourless
_exptl_crystal_density_diffrn 1.453
_exptl_crystal_description plate
_exptl_crystal_F_000 656
_exptl_crystal_size_max 0.180
_exptl_crystal_size_mid 0.080
_exptl_crystal_size_min 0.020
_refine_diff_density_max 0.331
_refine_diff_density_min -0.249
_refine_diff_density_rms 0.057
_refine_ls_extinction_coef 0.0026(4)
_refine_ls_extinction_expression Fc^*^=kFc[1+0.001xFc^2^\l^3^/sin(2\q)]^-1/4^
_refine_ls_extinction_method 'SHELXL-2016/6 (Sheldrick 2016)'
_refine_ls_goodness_of_fit_ref 1.017
_refine_ls_hydrogen_treatment mixed
_refine_ls_matrix_type full
_refine_ls_number_parameters 408
_refine_ls_number_reflns 5231
_refine_ls_number_restraints 0
_refine_ls_restrained_S_all 1.017
_refine_ls_R_factor_all 0.0378
_refine_ls_R_factor_gt 0.0362
_refine_ls_shift/su_max 0.000
_refine_ls_shift/su_mean 0.000
_refine_ls_structure_factor_coef Fsqd
_refine_ls_weighting_details 'w=1/[\s^2^(Fo^2^)+(0.0570P)^2^+0.5675P] where P=(Fo^2^+2Fc^2^)/3'
_refine_ls_weighting_scheme calc
_refine_ls_wR_factor_gt 0.0956
_refine_ls_wR_factor_ref 0.0970
_reflns_Friedel_coverage 0.000
_reflns_number_gt 4994
_reflns_number_total 5231
_reflns_threshold_expression 'I > 2\s(I)'
_cod_data_source_file ja8b02142_si_001.cif
_cod_data_source_block pc733p2
_cod_database_code 4132175
_shelx_shelxl_version_number 2016/6
_shelx_space_group_comment
; 
The symmetry employed for this shelxl refinement is uniquely defined 
by the following loop, which should always be used as a source of 
symmetry information in preference to the above space-group names. 
They are only intended as comments. 
;
_shelx_estimated_absorpt_t_min 0.828
_shelx_estimated_absorpt_t_max 0.979

loop_
_space_group_symop_operation_xyz
'x, y, z'
'-x, -y, -z'

loop_
_atom_site_label
_atom_site_type_symbol
_atom_site_fract_x
_atom_site_fract_y
_atom_site_fract_z
_atom_site_U_iso_or_equiv
_atom_site_adp_type
_atom_site_occupancy
_atom_site_site_symmetry_order
_atom_site_calc_flag
_atom_site_refinement_flags_posn
_atom_site_refinement_flags_adp
F1 F 0.66127(10) 0.00395(8) 0.08699(5) 0.0296(2) Uani 1 1 d . .
F2 F 0.42315(9) 0.01691(7) 0.10960(5) 0.02741(19) Uani 1 1 d . .
F3 F 0.58604(10) 0.18073(7) 0.10837(5) 0.0290(2) Uani 1 1 d . .
F4 F 0.39458(9) 0.20160(7) 0.25860(5) 0.02314(18) Uani 1 1 d . .
F5 F 0.45028(8) 0.24591(6) 0.43754(5) 0.02016(17) Uani 1 1 d . .
F6 F 0.86984(8) 0.02638(7) 0.40050(5) 0.02103(18) Uani 1 1 d . .
F7 F 0.81724(9) -0.01815(7) 0.22555(5) 0.02476(19) Uani 1 1 d . .
O1 O 0.75206(11) -0.00481(8) 0.55837(6) 0.0218(2) Uani 1 1 d . .
O2 O 0.76857(11) 0.52938(8) 0.89197(6) 0.0257(2) Uani 1 1 d . .
O3 O 1.02791(11) 0.55523(9) 0.90647(7) 0.0292(2) Uani 1 1 d . .
O4 O 0.02190(11) 0.68177(8) 0.57149(6) 0.0240(2) Uani 1 1 d . .
N1 N 0.68527(13) 0.16782(10) 0.51798(7) 0.0177(2) Uani 1 1 d . .
N2 N 0.69104(12) 0.27816(9) 0.68661(7) 0.0165(2) Uani 1 1 d . .
C1 C 0.56878(16) 0.07210(12) 0.13454(9) 0.0225(3) Uani 1 1 d . .
C2 C 0.60175(15) 0.08891(11) 0.23487(8) 0.0195(3) Uani 1 1 d . .
C3 C 0.51113(15) 0.15594(11) 0.29297(8) 0.0188(3) Uani 1 1 d . .
C4 C 0.53721(15) 0.17702(11) 0.38478(8) 0.0177(3) Uani 1 1 d . .
C5 C 0.65575(14) 0.13239(11) 0.42538(8) 0.0170(3) Uani 1 1 d . .
C6 C 0.74692(15) 0.06525(11) 0.36790(8) 0.0181(3) Uani 1 1 d . .
C7 C 0.71988(15) 0.04461(11) 0.27523(9) 0.0191(3) Uani 1 1 d . .
C8 C 0.74368(14) 0.10394(11) 0.57684(8) 0.0170(3) Uani 1 1 d . .
C9 C 0.80279(14) 0.19094(11) 0.66862(8) 0.0175(3) Uani 1 1 d . .
C10 C 0.82235(16) 0.11234(12) 0.73913(9) 0.0216(3) Uani 1 1 d . .
H10A H 0.869864 0.165460 0.795436 0.032 Uiso 1 1 calc R U
H10B H 0.888738 0.051669 0.716916 0.032 Uiso 1 1 calc R U
H10C H 0.720991 0.069534 0.750223 0.032 Uiso 1 1 calc R U
C11 C 0.96227(15) 0.25800(12) 0.65187(9) 0.0209(3) Uani 1 1 d . .
H11A H 0.950135 0.310469 0.608095 0.031 Uiso 1 1 calc R U
H11B H 1.027667 0.197274 0.628110 0.031 Uiso 1 1 calc R U
H11C H 1.010641 0.309013 0.708721 0.031 Uiso 1 1 calc R U
C12 C 0.73858(15) 0.40484(11) 0.73801(8) 0.0186(3) Uani 1 1 d . .
H12 H 0.840158 0.438179 0.716874 0.022 Uiso 1 1 calc R U
C13 C 0.76217(16) 0.40517(12) 0.83950(9) 0.0227(3) Uani 1 1 d . .
H13 H 0.862322 0.376521 0.850514 0.027 Uiso 1 1 calc R U
C14 C 0.63548(17) 0.32371(12) 0.87291(9) 0.0239(3) Uani 1 1 d . .
H14 H 0.624288 0.333244 0.935970 0.029 Uiso 1 1 calc R U
C15 C 0.53828(16) 0.23841(12) 0.81663(9) 0.0217(3) Uani 1 1 d . .
H15 H 0.464642 0.183979 0.840630 0.026 Uiso 1 1 calc R U
C16 C 0.54105(14) 0.22509(11) 0.71540(8) 0.0182(3) Uani 1 1 d . .
H16 H 0.517784 0.135579 0.686837 0.022 Uiso 1 1 calc R U
C17 C 0.41499(14) 0.29065(11) 0.68251(9) 0.0186(3) Uani 1 1 d . .
H17A H 0.313159 0.254695 0.700175 0.022 Uiso 1 1 calc R U
H17B H 0.411097 0.278248 0.615878 0.022 Uiso 1 1 calc R U
C18 C 0.44871(15) 0.42959(11) 0.72366(8) 0.0188(3) Uani 1 1 d . .
H18 H 0.433955 0.439552 0.789745 0.023 Uiso 1 1 calc R U
C19 C 0.61854(15) 0.48185(11) 0.71283(8) 0.0192(3) Uani 1 1 d . .
H19A H 0.629327 0.490018 0.649275 0.023 Uiso 1 1 calc R U
H19B H 0.643117 0.565592 0.750771 0.023 Uiso 1 1 calc R U
C20 C 0.90951(15) 0.59462(11) 0.92143(8) 0.0194(3) Uani 1 1 d . .
C21 C 0.89631(16) 0.72163(12) 0.97562(9) 0.0221(3) Uani 1 1 d . .
C22 C 1.05783(17) 0.79618(13) 0.99859(10) 0.0284(3) Uani 1 1 d . .
H22A H 1.119177 0.753428 1.033759 0.043 Uiso 1 1 calc R U
H22B H 1.050433 0.877801 1.034009 0.043 Uiso 1 1 calc R U
H22C H 1.107748 0.805233 0.942756 0.043 Uiso 1 1 calc R U
C23 C 0.81585(17) 0.70471(13) 1.06187(9) 0.0284(3) Uani 1 1 d . .
H23A H 0.710453 0.660312 1.045863 0.043 Uiso 1 1 calc R U
H23B H 0.812146 0.785604 1.099602 0.043 Uiso 1 1 calc R U
H23C H 0.873576 0.657401 1.095227 0.043 Uiso 1 1 calc R U
C24 C 0.8010(2) 0.78709(14) 0.91912(11) 0.0340(4) Uani 1 1 d . .
H24A H 0.849560 0.792240 0.862302 0.051 Uiso 1 1 calc R U
H24B H 0.796476 0.870317 0.952699 0.051 Uiso 1 1 calc R U
H24C H 0.696104 0.740559 0.906233 0.051 Uiso 1 1 calc R U
C25 C 0.33623(15) 0.49847(11) 0.68424(8) 0.0184(3) Uani 1 1 d . .
C26 C 0.32027(15) 0.49619(11) 0.59148(9) 0.0202(3) Uani 1 1 d . .
H26 H 0.383833 0.452299 0.552015 0.024 Uiso 1 1 calc R U
C27 C 0.21390(15) 0.55655(11) 0.55624(9) 0.0209(3) Uani 1 1 d . .
H27 H 0.204938 0.553515 0.493105 0.025 Uiso 1 1 calc R U
C28 C 0.11941(15) 0.62205(11) 0.61308(9) 0.0202(3) Uani 1 1 d . .
C29 C 0.13184(15) 0.62440(11) 0.70520(9) 0.0214(3) Uani 1 1 d . .
H29 H 0.067301 0.667503 0.744461 0.026 Uiso 1 1 calc R U
C30 C 0.23993(15) 0.56291(11) 0.73956(9) 0.0205(3) Uani 1 1 d . .
H30 H 0.247994 0.565121 0.802610 0.025 Uiso 1 1 calc R U
C31 C -0.08975(16) 0.73772(13) 0.62431(11) 0.0284(3) Uani 1 1 d . .
H31A H -0.157731 0.674598 0.647490 0.043 Uiso 1 1 calc R U
H31B H -0.151359 0.777190 0.586750 0.043 Uiso 1 1 calc R U
H31C H -0.036784 0.799792 0.674951 0.043 Uiso 1 1 calc R U
H1 H 0.6654(19) 0.2355(16) 0.5428(11) 0.021(4) Uiso 1 1 d . .

loop_
_atom_site_aniso_label
_atom_site_aniso_U_11
_atom_site_aniso_U_22
_atom_site_aniso_U_33
_atom_site_aniso_U_23
_atom_site_aniso_U_13
_atom_site_aniso_U_12
F1 0.0394(5) 0.0329(4) 0.0190(4) 0.0027(3) 0.0054(3) 0.0166(4)
F2 0.0305(4) 0.0294(4) 0.0207(4) 0.0031(3) -0.0057(3) 0.0036(3)
F3 0.0398(5) 0.0248(4) 0.0250(4) 0.0096(3) 0.0030(3) 0.0077(3)
F4 0.0239(4) 0.0250(4) 0.0226(4) 0.0043(3) -0.0031(3) 0.0119(3)
F5 0.0193(4) 0.0203(4) 0.0214(4) 0.0003(3) 0.0022(3) 0.0097(3)
F6 0.0186(4) 0.0225(4) 0.0232(4) 0.0025(3) -0.0010(3) 0.0104(3)
F7 0.0257(4) 0.0272(4) 0.0221(4) -0.0012(3) 0.0041(3) 0.0136(3)
O1 0.0259(5) 0.0155(4) 0.0240(5) 0.0022(3) 0.0014(4) 0.0060(4)
O2 0.0241(5) 0.0212(5) 0.0280(5) -0.0076(4) -0.0068(4) 0.0094(4)
O3 0.0247(5) 0.0236(5) 0.0387(6) 0.0006(4) 0.0092(4) 0.0069(4)
O4 0.0196(5) 0.0227(5) 0.0320(5) 0.0077(4) -0.0002(4) 0.0083(4)
N1 0.0200(5) 0.0152(5) 0.0176(5) -0.0002(4) -0.0005(4) 0.0069(4)
N2 0.0143(5) 0.0137(5) 0.0209(5) 0.0011(4) 0.0004(4) 0.0041(4)
C1 0.0257(7) 0.0211(6) 0.0221(7) 0.0044(5) 0.0020(5) 0.0075(5)
C2 0.0220(7) 0.0162(6) 0.0197(6) 0.0023(5) 0.0015(5) 0.0031(5)
C3 0.0186(6) 0.0162(6) 0.0219(6) 0.0034(5) -0.0020(5) 0.0051(5)
C4 0.0172(6) 0.0145(5) 0.0212(6) 0.0010(5) 0.0023(5) 0.0045(5)
C5 0.0167(6) 0.0139(5) 0.0192(6) 0.0016(4) 0.0003(5) 0.0013(5)
C6 0.0173(6) 0.0150(6) 0.0222(6) 0.0026(5) -0.0005(5) 0.0047(5)
C7 0.0196(6) 0.0156(6) 0.0216(6) 0.0000(5) 0.0039(5) 0.0054(5)
C8 0.0137(6) 0.0183(6) 0.0195(6) 0.0031(5) 0.0020(5) 0.0044(5)
C9 0.0176(6) 0.0163(6) 0.0187(6) 0.0008(5) -0.0003(5) 0.0065(5)
C10 0.0235(7) 0.0216(6) 0.0214(6) 0.0037(5) -0.0008(5) 0.0098(5)
C11 0.0169(6) 0.0205(6) 0.0243(6) 0.0006(5) -0.0012(5) 0.0053(5)
C12 0.0179(6) 0.0146(6) 0.0214(6) -0.0012(5) -0.0004(5) 0.0033(5)
C13 0.0253(7) 0.0180(6) 0.0235(6) -0.0038(5) -0.0038(5) 0.0102(5)
C14 0.0300(7) 0.0252(7) 0.0195(6) 0.0037(5) 0.0021(5) 0.0145(6)
C15 0.0243(7) 0.0206(6) 0.0240(6) 0.0072(5) 0.0060(5) 0.0114(5)
C16 0.0173(6) 0.0154(6) 0.0219(6) 0.0023(5) 0.0018(5) 0.0042(5)
C17 0.0158(6) 0.0170(6) 0.0230(6) 0.0031(5) 0.0014(5) 0.0043(5)
C18 0.0203(7) 0.0169(6) 0.0199(6) 0.0026(5) 0.0017(5) 0.0064(5)
C19 0.0196(6) 0.0154(6) 0.0219(6) 0.0011(5) -0.0004(5) 0.0046(5)
C20 0.0234(7) 0.0202(6) 0.0156(6) 0.0035(5) 0.0007(5) 0.0065(5)
C21 0.0251(7) 0.0193(6) 0.0210(6) -0.0004(5) -0.0023(5) 0.0077(5)
C22 0.0307(8) 0.0236(7) 0.0287(7) 0.0015(5) -0.0012(6) 0.0034(6)
C23 0.0308(8) 0.0262(7) 0.0257(7) -0.0043(5) 0.0059(6) 0.0083(6)
C24 0.0441(9) 0.0244(7) 0.0329(8) -0.0010(6) -0.0118(7) 0.0150(6)
C25 0.0172(6) 0.0149(6) 0.0226(6) 0.0028(5) 0.0011(5) 0.0021(5)
C26 0.0200(6) 0.0172(6) 0.0231(6) 0.0014(5) 0.0028(5) 0.0051(5)
C27 0.0220(7) 0.0188(6) 0.0212(6) 0.0027(5) -0.0005(5) 0.0033(5)
C28 0.0169(6) 0.0152(6) 0.0284(7) 0.0049(5) -0.0008(5) 0.0021(5)
C29 0.0200(7) 0.0180(6) 0.0272(7) 0.0036(5) 0.0056(5) 0.0065(5)
C30 0.0211(7) 0.0185(6) 0.0223(6) 0.0040(5) 0.0027(5) 0.0046(5)
C31 0.0187(7) 0.0263(7) 0.0445(8) 0.0123(6) 0.0051(6) 0.0102(6)

loop_
_atom_type_symbol
_atom_type_description
_atom_type_scat_dispersion_real
_atom_type_scat_dispersion_imag
_atom_type_scat_source
C C 0.0181 0.0091 'International Tables Vol C Tables 4.2.6.8 and 6.1.1.4'
H H 0.0000 0.0000 'International Tables Vol C Tables 4.2.6.8 and 6.1.1.4'
N N 0.0311 0.0180 'International Tables Vol C Tables 4.2.6.8 and 6.1.1.4'
O O 0.0492 0.0322 'International Tables Vol C Tables 4.2.6.8 and 6.1.1.4'
F F 0.0727 0.0534 'International Tables Vol C Tables 4.2.6.8 and 6.1.1.4'

loop_
_geom_angle_atom_site_label_1
_geom_angle_atom_site_label_2
_geom_angle_atom_site_label_3
_geom_angle
C20 O2 C13 117.51(10)
C28 O4 C31 117.77(11)
C8 N1 C5 128.52(11)
C8 N1 H1 113.6(11)
C5 N1 H1 117.9(11)
C12 N2 C16 109.76(9)
C12 N2 C9 121.52(10)
C16 N2 C9 114.60(9)
F1 C1 F2 107.15(10)
F1 C1 F3 107.26(10)
F2 C1 F3 106.82(11)
F1 C1 C2 112.76(11)
F2 C1 C2 111.30(11)
F3 C1 C2 111.24(10)
C7 C2 C3 116.28(11)
C7 C2 C1 124.73(11)
C3 C2 C1 118.97(12)
F4 C3 C4 118.55(11)
F4 C3 C2 119.53(11)
C4 C3 C2 121.92(12)
F5 C4 C3 119.52(11)
F5 C4 C5 118.61(11)
C3 C4 C5 121.83(11)
N1 C5 C6 124.39(11)
N1 C5 C4 118.55(11)
C6 C5 C4 116.70(11)
F6 C6 C7 117.94(11)
F6 C6 C5 120.83(11)
C7 C6 C5 121.06(12)
F7 C7 C6 116.48(11)
F7 C7 C2 121.29(11)
C6 C7 C2 122.21(12)
O1 C8 N1 124.19(11)
O1 C8 C9 124.69(11)
N1 C8 C9 111.08(10)
N2 C9 C10 116.64(10)
N2 C9 C11 110.95(10)
C10 C9 C11 109.11(10)
N2 C9 C8 105.56(10)
C10 C9 C8 108.75(10)
C11 C9 C8 105.15(10)
C9 C10 H10A 109.5
C9 C10 H10B 109.5
H10A C10 H10B 109.5
C9 C10 H10C 109.5
H10A C10 H10C 109.5
H10B C10 H10C 109.5
C9 C11 H11A 109.5
C9 C11 H11B 109.5
H11A C11 H11B 109.5
C9 C11 H11C 109.5
H11A C11 H11C 109.5
H11B C11 H11C 109.5
N2 C12 C19 107.16(10)
N2 C12 C13 110.49(10)
C19 C12 C13 115.55(10)
N2 C12 H12 107.8
C19 C12 H12 107.8
C13 C12 H12 107.8
O2 C13 C14 107.55(11)
O2 C13 C12 110.13(10)
C14 C13 C12 112.87(11)
O2 C13 H13 108.7
C14 C13 H13 108.7
C12 C13 H13 108.7
C15 C14 C13 121.55(12)
C15 C14 H14 119.2
C13 C14 H14 119.2
C14 C15 C16 122.02(12)
C14 C15 H15 119.0
C16 C15 H15 119.0
N2 C16 C15 112.92(10)
N2 C16 C17 108.64(10)
C15 C16 C17 108.70(10)
N2 C16 H16 108.8
C15 C16 H16 108.8
C17 C16 H16 108.8
C16 C17 C18 110.37(10)
C16 C17 H17A 109.6
C18 C17 H17A 109.6
C16 C17 H17B 109.6
C18 C17 H17B 109.6
H17A C17 H17B 108.1
C25 C18 C17 111.34(10)
C25 C18 C19 112.45(10)
C17 C18 C19 110.21(10)
C25 C18 H18 107.5
C17 C18 H18 107.5
C19 C18 H18 107.5
C12 C19 C18 115.41(10)
C12 C19 H19A 108.4
C18 C19 H19A 108.4
C12 C19 H19B 108.4
C18 C19 H19B 108.4
H19A C19 H19B 107.5
O3 C20 O2 123.35(12)
O3 C20 C21 125.60(12)
O2 C20 C21 111.05(11)
C20 C21 C22 108.95(11)
C20 C21 C24 109.29(10)
C22 C21 C24 109.59(12)
C20 C21 C23 108.18(11)
C22 C21 C23 110.65(11)
C24 C21 C23 110.14(12)
C21 C22 H22A 109.5
C21 C22 H22B 109.5
H22A C22 H22B 109.5
C21 C22 H22C 109.5
H22A C22 H22C 109.5
H22B C22 H22C 109.5
C21 C23 H23A 109.5
C21 C23 H23B 109.5
H23A C23 H23B 109.5
C21 C23 H23C 109.5
H23A C23 H23C 109.5
H23B C23 H23C 109.5
C21 C24 H24A 109.5
C21 C24 H24B 109.5
H24A C24 H24B 109.5
C21 C24 H24C 109.5
H24A C24 H24C 109.5
H24B C24 H24C 109.5
C30 C25 C26 117.48(12)
C30 C25 C18 120.45(11)
C26 C25 C18 122.02(11)
C27 C26 C25 121.33(12)
C27 C26 H26 119.3
C25 C26 H26 119.3
C26 C27 C28 120.34(12)
C26 C27 H27 119.8
C28 C27 H27 119.8
O4 C28 C29 125.12(12)
O4 C28 C27 115.49(11)
C29 C28 C27 119.38(12)
C28 C29 C30 119.47(12)
C28 C29 H29 120.3
C30 C29 H29 120.3
C25 C30 C29 122.00(12)
C25 C30 H30 119.0
C29 C30 H30 119.0
O4 C31 H31A 109.5
O4 C31 H31B 109.5
H31A C31 H31B 109.5
O4 C31 H31C 109.5
H31A C31 H31C 109.5
H31B C31 H31C 109.5

loop_
_geom_bond_atom_site_label_1
_geom_bond_atom_site_label_2
_geom_bond_distance
F1 C1 1.3327(16)
F2 C1 1.3401(16)
F3 C1 1.3401(15)
F4 C3 1.3435(15)
F5 C4 1.3409(14)
F6 C6 1.3369(15)
F7 C7 1.3462(15)
O1 C8 1.2111(15)
O2 C20 1.3512(16)
O2 C13 1.4561(15)
O3 C20 1.2011(17)
O4 C28 1.3701(16)
O4 C31 1.4278(17)
N1 C8 1.3769(16)
N1 C5 1.3857(16)
N1 H1 0.826(17)
N2 C12 1.4726(15)
N2 C16 1.4749(16)
N2 C9 1.4827(16)
C1 C2 1.5066(18)
C2 C7 1.3878(19)
C2 C3 1.3944(18)
C3 C4 1.3696(18)
C4 C5 1.3944(18)
C5 C6 1.3931(18)
C6 C7 1.3836(18)
C8 C9 1.5580(16)
C9 C10 1.5298(17)
C9 C11 1.5376(17)
C10 H10A 0.9800
C10 H10B 0.9800
C10 H10C 0.9800
C11 H11A 0.9800
C11 H11B 0.9800
C11 H11C 0.9800
C12 C19 1.5416(18)
C12 C13 1.5425(18)
C12 H12 1.0000
C13 C14 1.494(2)
C13 H13 1.0000
C14 C15 1.326(2)
C14 H14 0.9500
C15 C16 1.5122(18)
C15 H15 0.9500
C16 C17 1.5371(17)
C16 H16 1.0000
C17 C18 1.5411(16)
C17 H17A 0.9900
C17 H17B 0.9900
C18 C25 1.5153(18)
C18 C19 1.5422(18)
C18 H18 1.0000
C19 H19A 0.9900
C19 H19B 0.9900
C20 C21 1.5232(17)
C21 C22 1.5241(19)
C21 C24 1.5329(19)
C21 C23 1.5344(19)
C22 H22A 0.9800
C22 H22B 0.9800
C22 H22C 0.9800
C23 H23A 0.9800
C23 H23B 0.9800
C23 H23C 0.9800
C24 H24A 0.9800
C24 H24B 0.9800
C24 H24C 0.9800
C25 C30 1.3918(18)
C25 C26 1.4015(18)
C26 C27 1.3825(19)
C26 H26 0.9500
C27 C28 1.3987(19)
C27 H27 0.9500
C28 C29 1.3900(19)
C29 C30 1.3962(19)
C29 H29 0.9500
C30 H30 0.9500
C31 H31A 0.9800
C31 H31B 0.9800
C31 H31C 0.9800

loop_
_geom_hbond_atom_site_label_D
_geom_hbond_atom_site_label_H
_geom_hbond_atom_site_label_A
_geom_hbond_distance_DH
_geom_hbond_distance_HA
_geom_hbond_distance_DA
_geom_hbond_angle_DHA
N1 H1 N2 0.826(17) 2.133(16) 2.6090(14) 116.5(14)

loop_
_geom_torsion_atom_site_label_1
_geom_torsion_atom_site_label_2
_geom_torsion_atom_site_label_3
_geom_torsion_atom_site_label_4
_geom_torsion
F1 C1 C2 C7 3.09(18)
F2 C1 C2 C7 123.54(13)
F3 C1 C2 C7 -117.46(13)
F1 C1 C2 C3 -178.50(11)
F2 C1 C2 C3 -58.05(15)
F3 C1 C2 C3 60.94(16)
C7 C2 C3 F4 -179.97(10)
C1 C2 C3 F4 1.49(17)
C7 C2 C3 C4 0.06(18)
C1 C2 C3 C4 -178.48(11)
F4 C3 C4 F5 -2.42(17)
C2 C3 C4 F5 177.55(10)
F4 C3 C4 C5 179.88(10)
C2 C3 C4 C5 -0.15(19)
C8 N1 C5 C6 -36.61(19)
C8 N1 C5 C4 150.55(12)
F5 C4 C5 N1 -4.22(17)
C3 C4 C5 N1 173.50(11)
F5 C4 C5 C6 -177.61(10)
C3 C4 C5 C6 0.11(18)
N1 C5 C6 F6 2.27(18)
C4 C5 C6 F6 175.23(10)
N1 C5 C6 C7 -172.96(12)
C4 C5 C6 C7 0.00(18)
F6 C6 C7 F7 2.73(16)
C5 C6 C7 F7 178.08(10)
F6 C6 C7 C2 -175.45(11)
C5 C6 C7 C2 -0.09(19)
C3 C2 C7 F7 -178.03(11)
C1 C2 C7 F7 0.42(19)
C3 C2 C7 C6 0.06(18)
C1 C2 C7 C6 178.51(12)
C5 N1 C8 O1 -14.5(2)
C5 N1 C8 C9 163.45(12)
C12 N2 C9 C10 89.35(14)
C16 N2 C9 C10 -46.46(14)
C12 N2 C9 C11 -36.40(15)
C16 N2 C9 C11 -172.20(10)
C12 N2 C9 C8 -149.79(10)
C16 N2 C9 C8 74.40(12)
O1 C8 C9 N2 -144.07(12)
N1 C8 C9 N2 38.04(13)
O1 C8 C9 C10 -18.19(16)
N1 C8 C9 C10 163.91(11)
O1 C8 C9 C11 98.55(14)
N1 C8 C9 C11 -79.34(12)
C16 N2 C12 C19 -64.07(12)
C9 N2 C12 C19 158.26(10)
C16 N2 C12 C13 62.60(13)
C9 N2 C12 C13 -75.06(14)
C20 O2 C13 C14 136.47(12)
C20 O2 C13 C12 -100.16(13)
N2 C12 C13 O2 -165.00(10)
C19 C12 C13 O2 -43.15(15)
N2 C12 C13 C14 -44.79(14)
C19 C12 C13 C14 77.07(13)
O2 C13 C14 C15 137.91(12)
C12 C13 C14 C15 16.23(18)
C13 C14 C15 C16 -5.1(2)
C12 N2 C16 C15 -50.73(13)
C9 N2 C16 C15 90.11(12)
C12 N2 C16 C17 69.92(12)
C9 N2 C16 C17 -149.23(10)
C14 C15 C16 N2 22.31(17)
C14 C15 C16 C17 -98.32(14)
N2 C16 C17 C18 -60.49(12)
C15 C16 C17 C18 62.74(13)
C16 C17 C18 C25 173.64(10)
C16 C17 C18 C19 48.14(13)
N2 C12 C19 C18 53.17(13)
C13 C12 C19 C18 -70.45(14)
C25 C18 C19 C12 -171.05(10)
C17 C18 C19 C12 -46.19(14)
C13 O2 C20 O3 -0.03(18)
C13 O2 C20 C21 -179.54(10)
O3 C20 C21 C22 6.50(18)
O2 C20 C21 C22 -174.01(11)
O3 C20 C21 C24 126.21(15)
O2 C20 C21 C24 -54.29(15)
O3 C20 C21 C23 -113.86(15)
O2 C20 C21 C23 65.64(14)
C17 C18 C25 C30 119.21(12)
C19 C18 C25 C30 -116.54(12)
C17 C18 C25 C26 -58.23(15)
C19 C18 C25 C26 66.02(15)
C30 C25 C26 C27 0.56(18)
C18 C25 C26 C27 178.07(11)
C25 C26 C27 C28 0.19(19)
C31 O4 C28 C29 -8.54(18)
C31 O4 C28 C27 172.71(11)
C26 C27 C28 O4 177.88(11)
C26 C27 C28 C29 -0.95(18)
O4 C28 C29 C30 -177.77(11)
C27 C28 C29 C30 0.94(18)
C26 C25 C30 C29 -0.56(18)
C18 C25 C30 C29 -178.11(11)
C28 C29 C30 C25 -0.19(19)
